data_4342119
loop_
_publ_author_name
'Santoro, Amedeo'
'Kershaw Cook, Laurence J.'
'Kulmaczewski, Rafal'
'Barrett, Simon A.'
'Cespedes, Oscar'
'Halcrow, Malcolm A.'

_publ_section_title
;
 Iron(II) Complexes of Tridentate Indazolylpyridine Ligands: Enhanced
 Spin-Crossover Hysteresis and Ligand-Based Fluorescence.
;
_journal_issue 2
_journal_name_full 'Inorganic chemistry'
_journal_page_first 682
_journal_page_last 693
_journal_paper_doi 10.1021/ic502726q
_journal_volume 54
_journal_year 2015
_chemical_formula_moiety 'C12 H8 F N3'
_chemical_formula_sum 'C12 H8 F N3'
_chemical_formula_weight 213.21
_chemical_name_systematic
; 
2-Fluoro-6-(indazol-2-yl)pyridine - form 3
;
_space_group_IT_number 19
_symmetry_cell_setting orthorhombic
_symmetry_space_group_name_Hall 'P 2ac 2ab'
_symmetry_space_group_name_H-M 'P 21 21 21'
_atom_sites_solution_hydrogens geom
_atom_sites_solution_primary direct
_atom_sites_solution_secondary difmap
_audit_creation_method SHELXL-97
_cell_angle_alpha 90.00
_cell_angle_beta 90.00
_cell_angle_gamma 90.00
_cell_formula_units_Z 4
_cell_length_a 5.6983(2)
_cell_length_b 11.4598(5)
_cell_length_c 14.7460(6)
_cell_measurement_reflns_used 1697
_cell_measurement_temperature 120(2)
_cell_measurement_theta_max 73.68
_cell_measurement_theta_min 4.87
_cell_volume 962.93(7)
_computing_cell_refinement 'CrysAlisPro, Agilent Technologies'
_computing_data_collection 'CrysAlisPro, Agilent Technologies'
_computing_data_reduction 'CrysAlisPro, Agilent Technologies'
_computing_molecular_graphics 'XSEED (Barbour, 2001)'
_computing_publication_material 'local program'
_computing_structure_refinement 'SHELXL-97 (Sheldrick, 1997)'
_computing_structure_solution 'SHELXS-97 (Sheldrick, 1990)'
_diffrn_ambient_temperature 120(2)
_diffrn_detector_area_resol_mean 5.3095
_diffrn_measured_fraction_theta_full 0.957
_diffrn_measured_fraction_theta_max 0.957
_diffrn_measurement_device_type 'SuperNova, Dual, Cu at zero, Atlas'
_diffrn_measurement_method '\w scans'
_diffrn_radiation_monochromator mirror
_diffrn_radiation_source 'SuperNova (Cu) X-ray Source'
_diffrn_radiation_type CuK\a
_diffrn_radiation_wavelength 1.54184
_diffrn_reflns_av_R_equivalents 0.0462
_diffrn_reflns_av_sigmaI/netI 0.0464
_diffrn_reflns_limit_h_max 4
_diffrn_reflns_limit_h_min -6
_diffrn_reflns_limit_k_max 13
_diffrn_reflns_limit_k_min -11
_diffrn_reflns_limit_l_max 18
_diffrn_reflns_limit_l_min -12
_diffrn_reflns_number 2716
_diffrn_reflns_theta_full 73.84
_diffrn_reflns_theta_max 73.84
_diffrn_reflns_theta_min 4.89
_diffrn_standards_decay_% 0
_diffrn_standards_interval_count 0
_diffrn_standards_interval_time 0
_diffrn_standards_number 0
_exptl_absorpt_coefficient_mu 0.873
_exptl_absorpt_correction_T_max 1.000
_exptl_absorpt_correction_T_min 0.589
_exptl_absorpt_correction_type multi-scan
_exptl_absorpt_process_details
; 
CrysAlisPro, Agilent Technologies,
Version 1.171.36.24 (release 03-12-2012 CrysAlis171 .NET)
Empirical absorption correction using spherical harmonics,
 implemented in SCALE3 ABSPACK scaling algorithm.
;
_exptl_crystal_density_diffrn 1.471
_exptl_crystal_density_method 'not measured'
_exptl_crystal_F_000 440
_refine_diff_density_max 0.189
_refine_diff_density_min -0.244
_refine_diff_density_rms 0.053
_refine_ls_abs_structure_details 'Flack H D (1983), Acta Cryst. A39, 876-881'
_refine_ls_abs_structure_Flack 0.2(3)
_refine_ls_extinction_method none
_refine_ls_goodness_of_fit_ref 1.074
_refine_ls_hydrogen_treatment constr
_refine_ls_matrix_type full
_refine_ls_number_parameters 145
_refine_ls_number_reflns 1111
_refine_ls_number_restraints 0
_refine_ls_restrained_S_all 1.074
_refine_ls_R_factor_all 0.0433
_refine_ls_R_factor_gt 0.0401
_refine_ls_shift/su_max 0.000
_refine_ls_shift/su_mean 0.000
_refine_ls_structure_factor_coef Fsqd
_refine_ls_weighting_details 'calc w=1/[\s^2^(Fo^2^)+(0.0656P)^2^+0.0000P] where P=(Fo^2^+2Fc^2^)/3'
_refine_ls_weighting_scheme calc
_refine_ls_wR_factor_gt 0.1015
_refine_ls_wR_factor_ref 0.1053
_reflns_number_gt 1038
_reflns_number_total 1111
_reflns_threshold_expression >2sigma(I)
_cod_data_source_file ic502726q_si_002.cif
_cod_data_source_block lkc286_5
_cod_depositor_comments 'Adding full bibliography for 4342113--4342126.cif.'
_cod_original_sg_symbol_H-M 'P 2(1) 2(1) 2(1)'
_cod_database_code 4342119

loop_
_symmetry_equiv_pos_as_xyz
'x, y, z'
'-x+1/2, -y, z+1/2'
'x+1/2, -y+1/2, -z'
'-x, y+1/2, -z+1/2'

loop_
_atom_site_label
_atom_site_type_symbol
_atom_site_fract_x
_atom_site_fract_y
_atom_site_fract_z
_atom_site_U_iso_or_equiv
_atom_site_adp_type
_atom_site_occupancy
_atom_site_symmetry_multiplicity
_atom_site_calc_flag
_atom_site_refinement_flags
N1 N 1.1853(4) 0.08742(17) 0.57093(13) 0.0205(4) Uani 1 1 d .
C2 C 1.2689(4) -0.0117(2) 0.53584(15) 0.0188(5) Uani 1 1 d .
C3 C 1.1741(4) -0.1210(2) 0.55147(15) 0.0218(5) Uani 1 1 d .
H3 H 1.2406 -0.1893 0.5254 0.026 Uiso 1 1 calc R
C4 C 0.9777(5) -0.1265(2) 0.60691(17) 0.0230(5) Uani 1 1 d .
H4 H 0.9067 -0.1998 0.6192 0.028 Uiso 1 1 calc R
C5 C 0.8849(4) -0.0265(2) 0.64424(16) 0.0234(5) Uani 1 1 d .
H5 H 0.7506 -0.0279 0.6824 0.028 Uiso 1 1 calc R
C6 C 0.9996(5) 0.0760(2) 0.62260(16) 0.0217(5) Uani 1 1 d .
N7 N 1.4694(3) 0.00190(16) 0.47945(12) 0.0177(4) Uani 1 1 d .
N8 N 1.5693(4) -0.09434(16) 0.44170(13) 0.0205(4) Uani 1 1 d .
C9 C 1.7499(4) -0.0505(2) 0.39416(15) 0.0198(5) Uani 1 1 d .
C10 C 1.9206(4) -0.1121(2) 0.34346(15) 0.0239(5) Uani 1 1 d .
H10 H 1.9131 -0.1945 0.3376 0.029 Uiso 1 1 calc R
C11 C 2.0958(5) -0.0501(2) 0.30327(16) 0.0261(6) Uani 1 1 d .
H11 H 2.2131 -0.0905 0.2699 0.031 Uiso 1 1 calc R
C12 C 2.1077(5) 0.0743(2) 0.31002(16) 0.0271(6) Uani 1 1 d .
H12 H 2.2324 0.1144 0.2808 0.033 Uiso 1 1 calc R
C13 C 1.9453(4) 0.1366(2) 0.35723(15) 0.0239(6) Uani 1 1 d .
H13 H 1.9538 0.2192 0.3605 0.029 Uiso 1 1 calc R
C14 C 1.7623(4) 0.0742(2) 0.40148(16) 0.0210(5) Uani 1 1 d .
C15 C 1.5772(4) 0.10381(19) 0.45759(15) 0.0194(5) Uani 1 1 d .
H15 H 1.5342 0.1799 0.4769 0.023 Uiso 1 1 calc R
F16 F 0.9181(3) 0.17698(13) 0.65772(10) 0.0325(4) Uani 1 1 d .

loop_
_atom_site_aniso_label
_atom_site_aniso_U_11
_atom_site_aniso_U_22
_atom_site_aniso_U_33
_atom_site_aniso_U_23
_atom_site_aniso_U_13
_atom_site_aniso_U_12
N1 0.0210(10) 0.0165(9) 0.0240(9) 0.0000(8) -0.0015(8) 0.0001(8)
C2 0.0158(10) 0.0199(11) 0.0206(9) 0.0020(10) -0.0036(8) 0.0013(9)
C3 0.0237(12) 0.0172(11) 0.0245(11) -0.0010(9) 0.0002(10) 0.0010(9)
C4 0.0245(13) 0.0201(11) 0.0245(11) 0.0005(10) -0.0005(10) -0.0052(9)
C5 0.0207(11) 0.0265(13) 0.0231(10) 0.0023(10) -0.0004(9) -0.0017(10)
C6 0.0213(12) 0.0194(11) 0.0245(11) 0.0005(10) 0.0005(9) 0.0048(9)
N7 0.0162(9) 0.0151(9) 0.0217(9) -0.0005(8) -0.0012(7) 0.0020(7)
N8 0.0190(10) 0.0172(9) 0.0251(9) -0.0021(8) -0.0005(8) 0.0019(7)
C9 0.0188(12) 0.0213(10) 0.0194(10) 0.0022(9) -0.0035(10) 0.0025(9)
C10 0.0228(12) 0.0240(12) 0.0249(11) -0.0010(10) 0.0007(11) 0.0052(9)
C11 0.0202(11) 0.0349(13) 0.0232(11) 0.0004(11) -0.0005(10) 0.0035(10)
C12 0.0200(12) 0.0378(14) 0.0236(11) 0.0024(12) -0.0001(10) -0.0051(10)
C13 0.0206(13) 0.0267(12) 0.0245(11) 0.0010(10) -0.0012(10) -0.0060(10)
C14 0.0197(12) 0.0195(11) 0.0237(11) 0.0010(10) -0.0022(10) -0.0017(9)
C15 0.0201(11) 0.0148(10) 0.0232(10) 0.0007(9) -0.0013(10) -0.0012(9)
F16 0.0350(9) 0.0204(7) 0.0420(9) -0.0014(7) 0.0128(8) 0.0060(6)

loop_
_atom_type_symbol
_atom_type_description
_atom_type_scat_dispersion_real
_atom_type_scat_dispersion_imag
_atom_type_scat_source
C C 0.0181 0.0091 'International Tables Vol C Tables 4.2.6.8 and 6.1.1.4'
H H 0.0000 0.0000 'International Tables Vol C Tables 4.2.6.8 and 6.1.1.4'
N N 0.0311 0.0180 'International Tables Vol C Tables 4.2.6.8 and 6.1.1.4'
F F 0.0727 0.0534 'International Tables Vol C Tables 4.2.6.8 and 6.1.1.4'

loop_
_geom_angle_atom_site_label_1
_geom_angle_atom_site_label_2
_geom_angle_atom_site_label_3
_geom_angle
C6 N1 C2 115.4(2)
N1 C2 C3 124.5(2)
N1 C2 N7 114.85(19)
C3 C2 N7 120.7(2)
C2 C3 C4 117.0(2)
C2 C3 H3 121.5
C4 C3 H3 121.5
C5 C4 C3 120.6(2)
C5 C4 H4 119.7
C3 C4 H4 119.7
C4 C5 C6 115.7(2)
C4 C5 H5 122.2
C6 C5 H5 122.2
N1 C6 F16 114.5(2)
N1 C6 C5 126.9(2)
F16 C6 C5 118.5(2)
C15 N7 N8 114.26(18)
C15 N7 C2 126.60(18)
N8 N7 C2 119.14(18)
C9 N8 N7 103.34(18)
N8 C9 C10 128.0(2)
N8 C9 C14 111.8(2)
C10 C9 C14 120.2(2)
C11 C10 C9 118.3(2)
C11 C10 H10 120.8
C9 C10 H10 120.8
C10 C11 C12 121.6(3)
C10 C11 H11 119.2
C12 C11 H11 119.2
C13 C12 C11 121.7(3)
C13 C12 H12 119.1
C11 C12 H12 119.1
C12 C13 C14 118.0(2)
C12 C13 H13 121.0
C14 C13 H13 121.0
C15 C14 C13 135.3(2)
C15 C14 C9 104.6(2)
C13 C14 C9 120.1(2)
N7 C15 C14 106.04(19)
N7 C15 H15 127.0
C14 C15 H15 127.0

loop_
_geom_bond_atom_site_label_1
_geom_bond_atom_site_label_2
_geom_bond_distance
N1 C6 1.311(3)
N1 C2 1.336(3)
C2 C3 1.384(3)
C2 N7 1.422(3)
C3 C4 1.387(3)
C3 H3 0.9500
C4 C5 1.377(3)
C4 H4 0.9500
C5 C6 1.382(3)
C5 H5 0.9500
C6 F16 1.350(3)
N7 C15 1.358(3)
N7 N8 1.360(3)
N8 C9 1.343(3)
C9 C10 1.415(3)
C9 C14 1.435(3)
C10 C11 1.361(4)
C10 H10 0.9500
C11 C12 1.431(4)
C11 H11 0.9500
C12 C13 1.361(4)
C12 H12 0.9500
C13 C14 1.422(3)
C13 H13 0.9500
C14 C15 1.382(3)
C15 H15 0.9500
